data_4072890
loop_
_publ_author_name
'Uhl, Werner'
'Bock, Henrik R.'
'Breher, Frank'
'Claesener, Michael'
'Haddadpour, Sima'
'Jasper, Beate'
'Hepp, Alexander'

_publ_section_title
;
 Hydrogallation of Trimethylsilylethynylbenzenes:&#x00A0; Generation of
 Potential Di- and Tripodal Chelating Lewis Acids
;
_journal_issue 9
_journal_name_full Organometallics
_journal_page_first 2363
_journal_paper_doi 10.1021/om061118c
_journal_volume 26
_journal_year 2007
_chemical_formula_sum 'C39 H75 Ga3 Si3'
_chemical_formula_weight 837.42
_chemical_name_systematic
; 
 ? 
;
_space_group_IT_number 14
_symmetry_space_group_name_Hall '-P 2yn'
_symmetry_space_group_name_H-M 'P 1 21/n 1'
_atom_sites_solution_hydrogens geom
_atom_sites_solution_primary direct
_atom_sites_solution_secondary difmap
_audit_creation_method SHELXL-97
_cell_angle_alpha 90.00
_cell_angle_beta 100.265(2)
_cell_angle_gamma 90.00
_cell_formula_units_Z 4
_cell_length_a 13.8729(4)
_cell_length_b 22.0394(7)
_cell_length_c 15.4207(4)
_cell_measurement_temperature 153(2)
_cell_volume 4639.4(2)
_computing_cell_refinement 'Bruker SAINT'
_computing_data_collection 'Bruker SMART'
_computing_data_reduction 'Bruker SHELXTL'
_computing_molecular_graphics 'Bruker SHELXTL'
_computing_publication_material 'Bruker SHELXTL'
_computing_structure_refinement 'SHELXL-97 (Sheldrick, 1997)'
_computing_structure_solution 'SHELXS-97 (Sheldrick, 1990)'
_diffrn_ambient_temperature 293(2)
_diffrn_measured_fraction_theta_full 0.949
_diffrn_measured_fraction_theta_max 0.949
_diffrn_measurement_device_type 'CCD area detector'
_diffrn_measurement_method 'omega scans'
_diffrn_radiation_monochromator graphite
_diffrn_radiation_source 'fine-focus sealed tube'
_diffrn_radiation_type MoK\a
_diffrn_radiation_wavelength 0.71073
_diffrn_reflns_av_R_equivalents 0.0941
_diffrn_reflns_av_sigmaI/netI 0.1073
_diffrn_reflns_limit_h_max 16
_diffrn_reflns_limit_h_min -16
_diffrn_reflns_limit_k_max 26
_diffrn_reflns_limit_k_min -25
_diffrn_reflns_limit_l_max 18
_diffrn_reflns_limit_l_min -18
_diffrn_reflns_number 26180
_diffrn_reflns_theta_full 26.04
_diffrn_reflns_theta_max 26.04
_diffrn_reflns_theta_min 1.63
_exptl_absorpt_coefficient_mu 1.830
_exptl_crystal_colour colourless
_exptl_crystal_density_diffrn 1.199
_exptl_crystal_density_method 'not measured'
_exptl_crystal_description fragment
_exptl_crystal_F_000 1776
_exptl_crystal_size_max 0.35
_exptl_crystal_size_mid 0.20
_exptl_crystal_size_min 0.13
_refine_diff_density_max 0.621
_refine_diff_density_min -0.548
_refine_diff_density_rms 0.106
_refine_ls_extinction_method none
_refine_ls_goodness_of_fit_ref 1.014
_refine_ls_hydrogen_treatment mixed
_refine_ls_matrix_type full
_refine_ls_number_parameters 467
_refine_ls_number_reflns 8669
_refine_ls_number_restraints 90
_refine_ls_restrained_S_all 1.023
_refine_ls_R_factor_all 0.1122
_refine_ls_R_factor_gt 0.0568
_refine_ls_shift/su_max 0.080
_refine_ls_shift/su_mean 0.001
_refine_ls_structure_factor_coef Fsqd
_refine_ls_weighting_details 'calc w=1/[\s^2^(Fo^2^)+(0.0752P)^2^+0.0000P] where P=(Fo^2^+2Fc^2^)/3'
_refine_ls_weighting_scheme calc
_refine_ls_wR_factor_gt 0.1359
_refine_ls_wR_factor_ref 0.1640
_reflns_number_gt 5253
_reflns_number_total 8669
_reflns_threshold_expression >2sigma(I)
_cod_data_source_file om061118csi20061213_043016.cif
_cod_data_source_block C39_H75_Ga3_Si3_(7b)
_cod_database_code 4072890

loop_
_symmetry_equiv_pos_as_xyz
'x, y, z'
'-x+1/2, y+1/2, -z+1/2'
'-x, -y, -z'
'x-1/2, -y-1/2, z-1/2'

loop_
_atom_site_label
_atom_site_type_symbol
_atom_site_fract_x
_atom_site_fract_y
_atom_site_fract_z
_atom_site_U_iso_or_equiv
_atom_site_adp_type
_atom_site_occupancy
_atom_site_symmetry_multiplicity
_atom_site_calc_flag
_atom_site_refinement_flags
_atom_site_disorder_assembly
_atom_site_disorder_group
Ga12 Ga 0.18596(5) 0.05143(3) 0.38474(4) 0.03113(18) Uani 1 1 d . . .
C124 C 0.1019(5) -0.0012(3) 0.4422(4) 0.0418(16) Uani 1 1 d . . .
H12A H 0.1214 0.0035 0.5047 0.050 Uiso 1 1 calc R . .
H12B H 0.0359 0.0136 0.4269 0.050 Uiso 1 1 calc R . .
C125 C 0.1008(5) -0.0685(3) 0.4215(5) 0.0487(18) Uani 1 1 d . . .
H12C H 0.1670 -0.0831 0.4303 0.058 Uiso 1 1 calc R . .
H12D H 0.0675 -0.0896 0.4620 0.058 Uiso 1 1 calc R . .
C126 C 0.0530(7) -0.0825(3) 0.3319(5) 0.078(3) Uani 1 1 d . . .
H12E H -0.0113 -0.0650 0.3209 0.093 Uiso 1 1 calc R . .
H12F H 0.0480 -0.1257 0.3246 0.093 Uiso 1 1 calc R . .
H12G H 0.0909 -0.0661 0.2910 0.093 Uiso 1 1 calc R . .
C127 C 0.1724(5) 0.1404(2) 0.3931(4) 0.0381(15) Uani 1 1 d D . .
H12H H 0.2367 0.1579 0.4062 0.046 Uiso 1 1 calc R . .
H12I H 0.1415 0.1555 0.3365 0.046 Uiso 1 1 calc R . .
C128 C 0.1139(5) 0.1623(3) 0.4620(4) 0.0461(17) Uani 1 1 d D . .
H12J H 0.1032 0.2052 0.4547 0.055 Uiso 1 1 calc R . .
H12K H 0.0509 0.1429 0.4513 0.055 Uiso 1 1 calc R . .
C129 C 0.1614(6) 0.1503(3) 0.5548(4) 0.055(2) Uani 1 1 d D . .
H12L H 0.1665 0.1073 0.5645 0.066 Uiso 1 1 calc R . .
H12M H 0.1226 0.1678 0.5941 0.066 Uiso 1 1 calc R . .
H12N H 0.2256 0.1680 0.5657 0.066 Uiso 1 1 calc R . .
Ga32 Ga 0.30366(5) -0.07153(3) 0.76479(4) 0.0391(2) Uani 1 1 d . . .
C324 C 0.3713(5) -0.1117(3) 0.8725(4) 0.0421(16) Uani 1 1 d . . .
H32A H 0.4376 -0.0972 0.8845 0.051 Uiso 1 1 calc R . .
H32B H 0.3405 -0.0990 0.9205 0.051 Uiso 1 1 calc R . .
C325 C 0.3741(5) -0.1811(3) 0.8721(4) 0.0481(18) Uani 1 1 d . . .
H32C H 0.4082 -0.1951 0.9282 0.058 Uiso 1 1 calc R . .
H32D H 0.3083 -0.1964 0.8643 0.058 Uiso 1 1 calc R . .
C326 C 0.4233(6) -0.2061(3) 0.8010(5) 0.066(2) Uani 1 1 d . . .
H32E H 0.3877 -0.1939 0.7445 0.080 Uiso 1 1 calc R . .
H32F H 0.4247 -0.2496 0.8045 0.080 Uiso 1 1 calc R . .
H32G H 0.4891 -0.1909 0.8084 0.080 Uiso 1 1 calc R . .
C327 C 0.1967(5) -0.1101(4) 0.6817(5) 0.063(2) Uani 1 1 d . . .
H32H H 0.1617 -0.0789 0.6457 0.075 Uiso 1 1 calc R . .
H32I H 0.2254 -0.1363 0.6435 0.075 Uiso 1 1 calc R . .
C328 C 0.1227(6) -0.1472(4) 0.7222(5) 0.068(2) Uani 1 1 d . . .
H32J H 0.0762 -0.1653 0.6758 0.082 Uiso 1 1 calc R . .
H32K H 0.1564 -0.1794 0.7571 0.082 Uiso 1 1 calc R . .
C329 C 0.0690(6) -0.1097(4) 0.7787(6) 0.079(3) Uani 1 1 d . . .
H32L H 0.1139 -0.0962 0.8298 0.095 Uiso 1 1 calc R . .
H32M H 0.0183 -0.1336 0.7968 0.095 Uiso 1 1 calc R . .
H32N H 0.0404 -0.0752 0.7458 0.095 Uiso 1 1 calc R . .
Ga52 Ga 0.41390(6) -0.21326(3) 0.42263(4) 0.0406(2) Uani 1 1 d . B .
C524 C 0.2726(5) -0.2196(3) 0.4219(4) 0.0456(16) Uani 1 1 d . . .
H52A H 0.2434 -0.1810 0.4048 0.055 Uiso 1 1 calc R . .
H52B H 0.2457 -0.2484 0.3774 0.055 Uiso 1 1 calc R . .
C525 C 0.2430(5) -0.2378(4) 0.5056(5) 0.067(2) Uani 1 1 d . . .
H52C H 0.2676 -0.2085 0.5500 0.081 Uiso 1 1 calc R . .
H52D H 0.2729 -0.2761 0.5238 0.081 Uiso 1 1 calc R . .
C526 C 0.1318(5) -0.2436(3) 0.4999(6) 0.068(2) Uani 1 1 d . . .
H52E H 0.1018 -0.2045 0.4877 0.082 Uiso 1 1 calc R . .
H52F H 0.1181 -0.2584 0.5550 0.082 Uiso 1 1 calc R . .
H52G H 0.1059 -0.2713 0.4536 0.082 Uiso 1 1 calc R . .
C527 C 0.4676(7) -0.2223(3) 0.3135(4) 0.075(3) Uani 1 1 d DU . .
H52H H 0.5374 -0.2169 0.3258 0.090 Uiso 1 1 calc R A 1
H52I H 0.4539 -0.2623 0.2896 0.090 Uiso 1 1 calc R A 1
C528 C 0.4179(11) -0.1721(6) 0.2439(7) 0.045(3) Uani 0.50 1 d PDU B 1
H52J H 0.3509 -0.1667 0.2504 0.054 Uiso 0.50 1 calc PR B 1
H52K H 0.4511 -0.1341 0.2573 0.054 Uiso 0.50 1 calc PR B 1
C52A C 0.3985(18) -0.2172(15) 0.2292(12) 0.045(3) Uani 0.20 1 d PDU B 2
H52L H 0.3787 -0.2578 0.2121 0.054 Uiso 0.20 1 calc PR B 2
H52M H 0.3415 -0.1971 0.2424 0.054 Uiso 0.20 1 calc PR B 2
C529 C 0.4207(10) -0.1881(5) 0.1514(7) 0.077(3) Uani 0.70 1 d PDU . .
C52B C 0.4319(14) -0.2095(9) 0.2212(9) 0.039(3) Uani 0.30 1 d PDU B 3
H52N H 0.3852 -0.2399 0.1968 0.046 Uiso 0.30 1 calc PR B 3
H52O H 0.4853 -0.2104 0.1894 0.046 Uiso 0.30 1 calc PR B 3
C52C C 0.3855(16) -0.1496(8) 0.2126(13) 0.039(3) Uani 0.30 1 d PDU B 3
H52P H 0.3532 -0.1426 0.2618 0.046 Uiso 0.30 1 calc PR B 3
H52Q H 0.3384 -0.1479 0.1590 0.046 Uiso 0.30 1 calc PR B 3
H52R H 0.4345 -0.1190 0.2115 0.046 Uiso 0.30 1 calc PR B 3
H52A H 0.3898 -0.1588 0.1117 0.046 Uiso 0.50 1 d P C 1
H52B H 0.4897 -0.1913 0.1468 0.046 Uiso 0.50 1 d P D 1
H52C H 0.3912 -0.2276 0.1374 0.046 Uiso 0.50 1 d P E 1
H52D H 0.3772 -0.1974 0.0979 0.046 Uiso 0.20 1 d P F 2
H52E H 0.4133 -0.1478 0.1692 0.046 Uiso 0.20 1 d P G 2
H52F H 0.4878 -0.1948 0.1427 0.046 Uiso 0.20 1 d P H 2
Si12 Si 0.26068(11) 0.03372(7) 0.19159(9) 0.0254(4) Uani 1 1 d D . .
C121 C 0.284(3) 0.1138(6) 0.169(3) 0.093(12) Uani 0.50 1 d PDU I 1
H12O H 0.2664 0.1215 0.1073 0.111 Uiso 0.50 1 calc PR I 1
H12P H 0.3524 0.1226 0.1885 0.111 Uiso 0.50 1 calc PR I 1
H12Q H 0.2458 0.1392 0.2008 0.111 Uiso 0.50 1 calc PR I 1
C122 C 0.1316(11) 0.0172(14) 0.141(2) 0.077(10) Uani 0.50 1 d PDU I 1
H12R H 0.0894 0.0469 0.1609 0.092 Uiso 0.50 1 calc PR I 1
H12S H 0.1142 -0.0225 0.1591 0.092 Uiso 0.50 1 calc PR I 1
H12T H 0.1244 0.0188 0.0784 0.092 Uiso 0.50 1 calc PR I 1
C123 C 0.3419(17) -0.0135(13) 0.135(2) 0.094(12) Uani 0.50 1 d PDU I 1
H12U H 0.3304 -0.0040 0.0736 0.113 Uiso 0.50 1 calc PR I 1
H12V H 0.3281 -0.0557 0.1431 0.113 Uiso 0.50 1 calc PR I 1
H12W H 0.4090 -0.0053 0.1602 0.113 Uiso 0.50 1 calc PR I 1
C12A C 0.243(2) 0.1159(6) 0.173(2) 0.058(7) Uani 0.50 1 d PDU I 2
H12$ H 0.2994 0.1373 0.2034 0.070 Uiso 0.50 1 calc PR I 2
H12 H 0.1859 0.1289 0.1946 0.070 Uiso 0.50 1 calc PR I 2
H12S H 0.2351 0.1242 0.1109 0.070 Uiso 0.50 1 calc PR I 2
C12B C 0.1514(12) -0.0062(13) 0.133(2) 0.055(7) Uani 0.50 1 d PDU I 2
H12$ H 0.0947 0.0067 0.1552 0.066 Uiso 0.50 1 calc PR I 2
H12 H 0.1600 -0.0492 0.1409 0.066 Uiso 0.50 1 calc PR I 2
H12S H 0.1429 0.0030 0.0708 0.066 Uiso 0.50 1 calc PR I 2
C12C C 0.3719(14) 0.0109(13) 0.149(2) 0.067(8) Uani 0.50 1 d PDU I 2
H12$ H 0.3631 0.0196 0.0870 0.080 Uiso 0.50 1 calc PR I 2
H12 H 0.3830 -0.0317 0.1583 0.080 Uiso 0.50 1 calc PR I 2
H12S H 0.4273 0.0331 0.1793 0.080 Uiso 0.50 1 calc PR I 2
Si32 Si 0.30731(12) 0.07035(7) 0.83253(10) 0.0310(4) Uani 1 1 d D . .
C321 C 0.4155(4) 0.0718(3) 0.9228(4) 0.0459(17) Uani 1 1 d D . .
H32O H 0.4255 0.0322 0.9487 0.055 Uiso 1 1 calc R . .
H32P H 0.4044 0.1005 0.9669 0.055 Uiso 1 1 calc R . .
H32Q H 0.4724 0.0836 0.8995 0.055 Uiso 1 1 calc R . .
C322 C 0.2789(5) 0.1480(3) 0.7886(4) 0.0517(19) Uani 1 1 d D . .
H32R H 0.3337 0.1635 0.7653 0.062 Uiso 1 1 calc R . .
H32S H 0.2661 0.1740 0.8352 0.062 Uiso 1 1 calc R . .
H32T H 0.2223 0.1467 0.7427 0.062 Uiso 1 1 calc R . .
C323 C 0.2012(4) 0.0412(3) 0.8802(4) 0.0477(18) Uani 1 1 d D . .
H32U H 0.1435 0.0409 0.8355 0.057 Uiso 1 1 calc R . .
H32V H 0.1908 0.0669 0.9279 0.057 Uiso 1 1 calc R . .
H32W H 0.2150 0.0007 0.9018 0.057 Uiso 1 1 calc R . .
Si52 Si 0.57271(12) -0.28011(7) 0.57515(11) 0.0290(4) Uani 1 1 d . B .
C521 C 0.6377(5) -0.2742(3) 0.6908(4) 0.0482(18) Uani 1 1 d . . .
H52N H 0.6889 -0.2445 0.6945 0.058 Uiso 1 1 calc R . .
H52O H 0.6655 -0.3128 0.7100 0.058 Uiso 1 1 calc R . .
H52P H 0.5923 -0.2621 0.7278 0.058 Uiso 1 1 calc R . .
C522 C 0.6642(5) -0.2973(3) 0.5033(4) 0.0449(17) Uani 1 1 d . . .
H52Q H 0.6313 -0.3014 0.4433 0.054 Uiso 1 1 calc R . .
H52R H 0.6975 -0.3345 0.5223 0.054 Uiso 1 1 calc R . .
H52S H 0.7110 -0.2648 0.5074 0.054 Uiso 1 1 calc R . .
C523 C 0.4811(5) -0.3424(3) 0.5639(6) 0.065(2) Uani 1 1 d . . .
H52T H 0.4364 -0.3355 0.6038 0.079 Uiso 1 1 calc R . .
H52U H 0.5140 -0.3804 0.5775 0.079 Uiso 1 1 calc R . .
H52V H 0.4454 -0.3433 0.5045 0.079 Uiso 1 1 calc R . .
C1 C 0.3804(4) -0.0297(2) 0.4460(3) 0.0211(11) Uani 1 1 d . I .
C11 C 0.3542(4) -0.0146(2) 0.3516(3) 0.0219(12) Uani 1 1 d . . .
H11 H 0.3966 -0.0304 0.3141 0.026 Uiso 1 1 calc R I .
C12 C 0.2781(4) 0.0186(2) 0.3124(3) 0.0217(11) Uani 1 1 d . I .
C3 C 0.3808(4) -0.0079(2) 0.6012(3) 0.0231(12) Uani 1 1 d . I .
C31 C 0.3566(4) 0.0329(2) 0.6705(3) 0.0237(12) Uani 1 1 d . . .
H31 H 0.3596 0.0758 0.6603 0.028 Uiso 1 1 calc R . .
C32 C 0.3306(4) 0.0152(2) 0.7467(3) 0.0270(12) Uani 1 1 d . . .
C5 C 0.4559(4) -0.1017(2) 0.5602(3) 0.0197(11) Uani 1 1 d . B .
C51 C 0.5087(4) -0.1588(2) 0.5858(3) 0.0222(11) Uani 1 1 d . B .
H51 H 0.5500 -0.1599 0.6428 0.027 Uiso 1 1 calc R . .
C52 C 0.5045(4) -0.2095(2) 0.5368(3) 0.0213(11) Uani 1 1 d . . .
C2 C 0.3593(4) 0.0079(2) 0.5122(3) 0.0207(11) Uani 1 1 d . . .
H2 H 0.3286 0.0463 0.4962 0.025 Uiso 1 1 calc R I .
C4 C 0.4309(4) -0.0626(2) 0.6243(3) 0.0210(11) Uani 1 1 d . . .
H4 H 0.4483 -0.0734 0.6854 0.025 Uiso 1 1 calc R I .
C6 C 0.4315(4) -0.0837(2) 0.4722(3) 0.0200(11) Uani 1 1 d . . .
H6 H 0.4505 -0.1092 0.4277 0.024 Uiso 1 1 calc R I .

loop_
_atom_site_aniso_label
_atom_site_aniso_U_11
_atom_site_aniso_U_22
_atom_site_aniso_U_33
_atom_site_aniso_U_23
_atom_site_aniso_U_13
_atom_site_aniso_U_12
Ga12 0.0307(4) 0.0382(4) 0.0266(3) 0.0021(3) 0.0108(3) 0.0011(3)
C124 0.044(4) 0.048(4) 0.040(4) 0.003(3) 0.027(3) -0.007(3)
C125 0.049(4) 0.049(4) 0.052(4) 0.008(3) 0.020(4) -0.007(3)
C126 0.122(8) 0.065(5) 0.052(5) -0.007(4) 0.032(5) -0.046(5)
C127 0.049(4) 0.035(3) 0.031(3) 0.005(3) 0.010(3) 0.007(3)
C128 0.055(4) 0.046(4) 0.037(4) -0.003(3) 0.007(3) 0.023(3)
C129 0.074(5) 0.055(4) 0.036(4) -0.003(3) 0.012(4) 0.021(4)
Ga32 0.0407(4) 0.0497(5) 0.0273(4) 0.0035(3) 0.0072(3) -0.0032(3)
C324 0.044(4) 0.050(4) 0.031(3) 0.010(3) 0.004(3) 0.004(3)
C325 0.043(4) 0.061(5) 0.045(4) 0.024(3) 0.019(3) 0.007(4)
C326 0.085(6) 0.051(5) 0.075(6) 0.024(4) 0.044(5) 0.009(4)
C327 0.068(5) 0.075(5) 0.038(4) -0.005(4) -0.011(4) -0.037(4)
C328 0.054(5) 0.074(6) 0.066(6) 0.015(4) -0.018(4) -0.029(4)
C329 0.052(5) 0.082(6) 0.104(8) 0.023(6) 0.014(5) -0.015(5)
Ga52 0.0538(5) 0.0386(4) 0.0274(4) -0.0006(3) 0.0017(3) 0.0002(4)
C524 0.038(4) 0.047(4) 0.045(4) 0.005(3) -0.011(3) -0.007(3)
C525 0.041(4) 0.110(7) 0.051(5) 0.007(5) 0.011(4) 0.017(4)
C526 0.047(5) 0.061(5) 0.096(7) 0.016(5) 0.010(5) 0.001(4)
C527 0.142(8) 0.055(5) 0.035(3) -0.009(3) 0.034(5) 0.010(5)
C528 0.051(7) 0.053(8) 0.037(6) -0.014(5) 0.026(5) -0.024(6)
C52A 0.051(7) 0.053(8) 0.037(6) -0.014(5) 0.026(5) -0.024(6)
C529 0.095(9) 0.091(8) 0.045(5) 0.000(5) 0.015(6) -0.033(7)
C52B 0.044(8) 0.055(8) 0.022(6) -0.009(5) 0.018(5) -0.040(6)
C52C 0.044(8) 0.055(8) 0.022(6) -0.009(5) 0.018(5) -0.040(6)
Si12 0.0276(8) 0.0371(9) 0.0122(7) 0.0046(6) 0.0060(6) 0.0018(7)
C121 0.18(3) 0.072(14) 0.033(11) 0.020(11) 0.03(2) -0.046(15)
C122 0.070(13) 0.13(3) 0.029(12) 0.023(15) 0.010(10) -0.012(13)
C123 0.12(2) 0.14(2) 0.022(11) 0.020(15) 0.026(18) 0.09(2)
C12A 0.12(2) 0.042(10) 0.020(8) 0.008(7) 0.022(13) 0.008(10)
C12B 0.051(11) 0.093(19) 0.017(8) -0.008(10) -0.001(9) -0.043(12)
C12C 0.044(10) 0.13(2) 0.026(14) 0.030(13) 0.020(10) 0.034(12)
Si32 0.0339(9) 0.0429(10) 0.0174(7) -0.0041(7) 0.0077(7) 0.0090(8)
C321 0.037(4) 0.075(5) 0.026(3) -0.011(3) 0.004(3) 0.011(3)
C322 0.075(5) 0.049(4) 0.033(4) -0.009(3) 0.012(4) 0.021(4)
C323 0.042(4) 0.063(4) 0.043(4) -0.006(3) 0.020(3) 0.009(3)
Si52 0.0267(9) 0.0295(9) 0.0313(9) 0.0024(7) 0.0070(7) 0.0051(7)
C521 0.061(5) 0.051(4) 0.034(4) 0.010(3) 0.011(4) 0.020(4)
C522 0.044(4) 0.054(4) 0.038(4) -0.005(3) 0.011(3) 0.014(3)
C523 0.044(4) 0.034(4) 0.114(7) 0.018(4) 0.003(5) 0.002(3)
C1 0.018(3) 0.029(3) 0.016(3) 0.002(2) 0.002(2) -0.005(2)
C11 0.024(3) 0.030(3) 0.014(2) -0.003(2) 0.009(2) -0.003(2)
C12 0.021(3) 0.026(3) 0.019(3) 0.001(2) 0.009(2) -0.001(2)
C3 0.019(3) 0.031(3) 0.021(3) -0.001(2) 0.009(2) -0.006(2)
C31 0.025(3) 0.026(3) 0.020(3) -0.001(2) 0.003(2) 0.006(2)
C32 0.025(3) 0.037(3) 0.019(3) 0.000(2) 0.002(2) 0.008(3)
C5 0.015(3) 0.028(3) 0.016(2) 0.004(2) 0.002(2) -0.001(2)
C51 0.018(3) 0.037(3) 0.012(2) 0.004(2) 0.004(2) 0.000(2)
C52 0.018(3) 0.033(3) 0.014(2) 0.002(2) 0.004(2) -0.001(2)
C2 0.020(3) 0.024(3) 0.018(3) -0.001(2) 0.004(2) -0.002(2)
C4 0.021(3) 0.028(3) 0.014(2) 0.002(2) 0.003(2) -0.003(2)
C6 0.017(3) 0.029(3) 0.015(2) -0.003(2) 0.005(2) -0.004(2)

loop_
_atom_type_symbol
_atom_type_description
_atom_type_scat_dispersion_real
_atom_type_scat_dispersion_imag
_atom_type_scat_source
C C 0.0033 0.0016 'International Tables Vol C Tables 4.2.6.8 and 6.1.1.4'
H H 0.0000 0.0000 'International Tables Vol C Tables 4.2.6.8 and 6.1.1.4'
Si Si 0.0817 0.0704 'International Tables Vol C Tables 4.2.6.8 and 6.1.1.4'
Ga Ga 0.2307 1.6083 'International Tables Vol C Tables 4.2.6.8 and 6.1.1.4'

loop_
_geom_angle_atom_site_label_1
_geom_angle_atom_site_label_2
_geom_angle_atom_site_label_3
_geom_angle
C124 Ga12 C127 119.0(2)
C124 Ga12 C12 122.3(2)
C127 Ga12 C12 118.6(2)
C125 C124 Ga12 117.9(4)
C126 C125 C124 113.1(6)
C128 C127 Ga12 115.3(4)
C129 C128 C127 114.5(5)
C324 Ga32 C327 123.0(3)
C324 Ga32 C32 118.7(2)
C327 Ga32 C32 117.7(3)
C325 C324 Ga32 117.1(4)
C326 C325 C324 112.7(5)
C328 C327 Ga32 116.6(5)
C329 C328 C327 112.5(6)
C524 Ga52 C527 121.2(4)
C524 Ga52 C52 119.0(2)
C527 Ga52 C52 119.3(3)
C525 C524 Ga52 116.6(5)
C524 C525 C526 114.0(7)
C52B C527 C52A 20.7(10)
C52B C527 C528 34.8(9)
C52A C527 C528 39.2(13)
C52B C527 Ga52 134.8(10)
C52A C527 Ga52 117.4(12)
C528 C527 Ga52 108.5(6)
C529 C528 C527 113.5(10)
C529 C52A C527 124.5(16)
C52A C529 C528 41.9(14)
C527 C52B C52C 109.4(14)
C121 Si12 C12A 18.2(16)
C121 Si12 C12B 122(2)
C12A Si12 C12B 108.5(11)
C121 Si12 C12C 90.5(15)
C12A Si12 C12C 107.8(11)
C12B Si12 C12C 111.0(10)
C121 Si12 C122 107.4(12)
C12A Si12 C122 92.1(18)
C12B Si12 C122 19.0(14)
C12C Si12 C122 127.0(13)
C121 Si12 C123 108.0(12)
C12A Si12 C123 123.5(16)
C12B Si12 C123 90.9(13)
C12C Si12 C123 21.5(14)
C122 Si12 C123 108.4(11)
C121 Si12 C12 111.2(13)
C12A Si12 C12 108.8(11)
C12B Si12 C12 110.9(11)
C12C Si12 C12 109.8(11)
C122 Si12 C12 109.0(11)
C123 Si12 C12 112.6(12)
C321 Si32 C322 110.4(3)
C321 Si32 C32 108.9(3)
C322 Si32 C32 113.2(3)
C321 Si32 C323 107.4(3)
C322 Si32 C323 109.2(3)
C32 Si32 C323 107.6(3)
C521 Si52 C523 110.5(3)
C521 Si52 C52 112.3(3)
C523 Si52 C52 106.7(3)
C521 Si52 C522 108.7(3)
C523 Si52 C522 108.7(3)
C52 Si52 C522 110.0(3)
C2 C1 C6 117.0(5)
C2 C1 C11 123.1(5)
C6 C1 C11 119.9(4)
C12 C11 C1 127.3(4)
C11 C12 Si12 120.1(4)
C11 C12 Ga12 118.9(4)
Si12 C12 Ga12 121.1(3)
C2 C3 C4 118.2(5)
C2 C3 C31 121.5(5)
C4 C3 C31 120.2(5)
C32 C31 C3 125.7(5)
C31 C32 Si32 122.4(4)
C31 C32 Ga32 119.4(4)
Si32 C32 Ga32 118.0(3)
C6 C5 C4 117.5(5)
C6 C5 C51 121.8(4)
C4 C5 C51 120.7(4)
C52 C51 C5 126.1(5)
C51 C52 Si52 123.2(4)
C51 C52 Ga52 119.5(4)
Si52 C52 Ga52 117.1(3)
C1 C2 C3 122.7(5)
C5 C4 C3 121.5(5)
C5 C6 C1 122.9(4)

loop_
_geom_bond_atom_site_label_1
_geom_bond_atom_site_label_2
_geom_bond_distance
Ga12 C124 1.964(5)
Ga12 C127 1.977(5)
Ga12 C12 1.978(5)
C124 C125 1.517(8)
C125 C126 1.456(10)
C127 C128 1.526(7)
C128 C129 1.489(8)
Ga32 C324 1.967(6)
Ga32 C327 1.972(7)
Ga32 C32 1.976(6)
C324 C325 1.530(9)
C325 C326 1.496(8)
C327 C328 1.530(9)
C328 C329 1.492(11)
Ga52 C524 1.963(6)
Ga52 C527 1.968(6)
Ga52 C52 1.974(5)
C524 C525 1.478(9)
C525 C526 1.535(9)
C527 C52B 1.449(14)
C527 C52A 1.477(16)
C527 C528 1.610(12)
C528 C529 1.476(12)
C52A C529 1.440(16)
C52B C52C 1.464(16)
Si12 C121 1.838(13)
Si12 C12A 1.843(12)
Si12 C12B 1.846(12)
Si12 C12C 1.851(12)
Si12 C122 1.856(13)
Si12 C123 1.858(13)
Si12 C12 1.865(5)
Si32 C321 1.856(6)
Si32 C322 1.857(6)
Si32 C32 1.867(5)
Si32 C323 1.873(6)
Si52 C521 1.854(6)
Si52 C523 1.858(7)
Si52 C52 1.862(5)
Si52 C522 1.866(6)
C1 C2 1.386(6)
C1 C6 1.406(7)
C1 C11 1.474(6)
C11 C12 1.337(7)
C3 C2 1.394(7)
C3 C4 1.405(7)
C3 C31 1.482(7)
C31 C32 1.347(7)
C5 C6 1.396(6)
C5 C4 1.402(6)
C5 C51 1.473(7)
C51 C52 1.345(7)

loop_
_geom_torsion_atom_site_label_1
_geom_torsion_atom_site_label_2
_geom_torsion_atom_site_label_3
_geom_torsion_atom_site_label_4
_geom_torsion
C127 Ga12 C124 C125 169.4(5)
C12 Ga12 C124 C125 -6.7(7)
Ga12 C124 C125 C126 -69.8(7)
C124 Ga12 C127 C128 13.9(6)
C12 Ga12 C127 C128 -169.9(4)
Ga12 C127 C128 C129 67.0(7)
C327 Ga32 C324 C325 27.0(6)
C32 Ga32 C324 C325 -161.8(4)
Ga32 C324 C325 C326 59.4(7)
C324 Ga32 C327 C328 39.9(8)
C32 Ga32 C327 C328 -131.4(6)
Ga32 C327 C328 C329 61.5(9)
C527 Ga52 C524 C525 155.0(5)
C52 Ga52 C524 C525 -16.1(7)
Ga52 C524 C525 C526 -178.5(5)
C524 Ga52 C527 C52B 30.6(13)
C52 Ga52 C527 C52B -158.3(12)
C524 Ga52 C527 C52A 16.4(15)
C52 Ga52 C527 C52A -172.4(14)
C524 Ga52 C527 C528 58.1(8)
C52 Ga52 C527 C528 -130.8(7)
C52B C527 C528 C529 -12.4(15)
C52A C527 C528 C529 -46.5(17)
Ga52 C527 C528 C529 -157.3(9)
C52B C527 C52A C529 -9(3)
C528 C527 C52A C529 56(2)
Ga52 C527 C52A C529 142(2)
C527 C52A C529 C528 -59(2)
C527 C528 C529 C52A 44.7(17)
C52A C527 C52B C52C 82(5)
C528 C527 C52B C52C -5.5(15)
Ga52 C527 C52B C52C 45(2)
C2 C1 C11 C12 -30.0(8)
C6 C1 C11 C12 151.8(5)
C1 C11 C12 Si12 178.4(4)
C1 C11 C12 Ga12 -1.1(8)
C121 Si12 C12 C11 -110.1(11)
C12A Si12 C12 C11 -129.3(10)
C12B Si12 C12 C11 111.5(10)
C12C Si12 C12 C11 -11.5(10)
C122 Si12 C12 C11 131.7(11)
C123 Si12 C12 C11 11.3(11)
C121 Si12 C12 Ga12 69.5(11)
C12A Si12 C12 Ga12 50.3(10)
C12B Si12 C12 Ga12 -68.9(9)
C12C Si12 C12 Ga12 168.0(9)
C122 Si12 C12 Ga12 -48.8(10)
C123 Si12 C12 Ga12 -169.1(10)
C124 Ga12 C12 C11 -66.1(5)
C127 Ga12 C12 C11 117.8(4)
C124 Ga12 C12 Si12 114.3(3)
C127 Ga12 C12 Si12 -61.7(4)
C2 C3 C31 C32 147.2(6)
C4 C3 C31 C32 -35.9(8)
C3 C31 C32 Si32 176.9(4)
C3 C31 C32 Ga32 -9.1(8)
C321 Si32 C32 C31 -102.3(5)
C322 Si32 C32 C31 20.9(6)
C323 Si32 C32 C31 141.7(5)
C321 Si32 C32 Ga32 83.7(4)
C322 Si32 C32 Ga32 -153.2(3)
C323 Si32 C32 Ga32 -32.4(4)
C324 Ga32 C32 C31 128.0(5)
C327 Ga32 C32 C31 -60.3(6)
C324 Ga32 C32 Si32 -57.7(4)
C327 Ga32 C32 Si32 114.0(4)
C6 C5 C51 C52 -29.5(7)
C4 C5 C51 C52 152.4(5)
C5 C51 C52 Si52 -179.2(4)
C5 C51 C52 Ga52 -4.5(7)
C521 Si52 C52 C51 4.8(5)
C523 Si52 C52 C51 125.9(5)
C522 Si52 C52 C51 -116.3(4)
C521 Si52 C52 Ga52 -170.0(3)
C523 Si52 C52 Ga52 -48.9(4)
C522 Si52 C52 Ga52 68.9(3)
C524 Ga52 C52 C51 -72.2(5)
C527 Ga52 C52 C51 116.5(4)
C524 Ga52 C52 Si52 102.8(3)
C527 Ga52 C52 Si52 -68.5(4)
C6 C1 C2 C3 -4.4(8)
C11 C1 C2 C3 177.4(5)
C4 C3 C2 C1 3.6(8)
C31 C3 C2 C1 -179.4(5)
C6 C5 C4 C3 1.6(7)
C51 C5 C4 C3 179.7(4)
C2 C3 C4 C5 -2.2(7)
C31 C3 C4 C5 -179.2(5)
C4 C5 C6 C1 -2.5(7)
C51 C5 C6 C1 179.4(5)
C2 C1 C6 C5 3.8(7)
C11 C1 C6 C5 -177.9(5)
